data_7205524
loop_
_publ_author_name
'Vangala, Venu R.'
'Chow, Pui Shan'
'Tan, Reginald B. H.'

_publ_section_title
;
 Characterization, physicochemical and photo-stability of a co-crystal
 involving an antibiotic drug, nitrofurantoin, and 4-hydroxybenzoic
 acid
;
_journal_issue 3
_journal_name_full CrystEngComm
_journal_page_first 759
_journal_paper_doi 10.1039/c0ce00772b
_journal_volume 13
_journal_year 2011
_chemical_formula_moiety 'C8 H6 N4 O5, C7 H6 O3'
_chemical_formula_sum 'C15 H12 N4 O8'
_chemical_formula_weight 376.29
_chemical_name_common
;
1:1 Cocrystal of nitrofurantoin and 4-hydroxybenzoic acid
;
_chemical_name_systematic
;
1:1 Cocrystal of nitrofurantoin and 4-hydroxybenzoic acid
;
_space_group_IT_number 14
_symmetry_cell_setting monoclinic
_symmetry_space_group_name_Hall '-P 2ybc'
_symmetry_space_group_name_H-M 'P 1 21/c 1'
_atom_sites_solution_hydrogens geom
_atom_sites_solution_primary direct
_atom_sites_solution_secondary difmap
_audit_creation_method SHELXL-97
_cell_angle_alpha 90.00
_cell_angle_beta 108.08(3)
_cell_angle_gamma 90.00
_cell_formula_units_Z 4
_cell_length_a 10.298(2)
_cell_length_b 6.4096(13)
_cell_length_c 24.680(7)
_cell_measurement_reflns_used 5041
_cell_measurement_temperature 110(2)
_cell_measurement_theta_max 31.0432
_cell_measurement_theta_min 2.0803
_cell_volume 1548.6(7)
_computing_cell_refinement 'CrystalClear (Rigaku Inc., 2007)'
_computing_data_collection 'CrystalClear (Rigaku Inc., 2007)'
_computing_data_reduction 'CrystalClear (Rigaku Inc., 2007)'
_computing_structure_refinement 'SHELXL-97 (Sheldrick, 1997)'
_computing_structure_solution 'SHELXS-97 (Sheldrick, 1990)'
_diffrn_ambient_temperature 110(2)
_diffrn_measured_fraction_theta_full 0.988
_diffrn_measured_fraction_theta_max 0.862
_diffrn_measurement_device_type 'Rigaku Saturn CCD area deterctor'
_diffrn_measurement_method '\w scans'
_diffrn_radiation_monochromator graphite
_diffrn_radiation_source 'fine-focus sealed tube'
_diffrn_radiation_type MoK\a
_diffrn_radiation_wavelength 0.71073
_diffrn_reflns_av_R_equivalents 0.0210
_diffrn_reflns_av_sigmaI/netI 0.0272
_diffrn_reflns_limit_h_max 14
_diffrn_reflns_limit_h_min -14
_diffrn_reflns_limit_k_max 8
_diffrn_reflns_limit_k_min -8
_diffrn_reflns_limit_l_max 33
_diffrn_reflns_limit_l_min -33
_diffrn_reflns_number 12212
_diffrn_reflns_theta_full 25.00
_diffrn_reflns_theta_max 31.13
_diffrn_reflns_theta_min 1.74
_exptl_absorpt_coefficient_mu 0.134
_exptl_absorpt_correction_T_max 0.9828
_exptl_absorpt_correction_T_min 0.9484
_exptl_absorpt_correction_type multi-scan
_exptl_absorpt_process_details '(SADABS, Rigaku 2007)'
_exptl_crystal_colour Yellow
_exptl_crystal_density_diffrn 1.614
_exptl_crystal_density_method 'not measured'
_exptl_crystal_description Block
_exptl_crystal_F_000 776
_exptl_crystal_size_max 0.40
_exptl_crystal_size_mid 0.18
_exptl_crystal_size_min 0.13
_refine_diff_density_max 0.411
_refine_diff_density_min -0.322
_refine_diff_density_rms 0.081
_refine_ls_extinction_method none
_refine_ls_goodness_of_fit_ref 1.134
_refine_ls_hydrogen_treatment constr
_refine_ls_matrix_type full
_refine_ls_number_parameters 244
_refine_ls_number_reflns 4303
_refine_ls_number_restraints 0
_refine_ls_restrained_S_all 1.134
_refine_ls_R_factor_all 0.0599
_refine_ls_R_factor_gt 0.0552
_refine_ls_shift/su_max 0.000
_refine_ls_shift/su_mean 0.000
_refine_ls_structure_factor_coef Fsqd
_refine_ls_weighting_details 'calc w=1/[\s^2^(Fo^2^)+(0.0816P)^2^+0.6901P] where P=(Fo^2^+2Fc^2^)/3'
_refine_ls_weighting_scheme calc
_refine_ls_wR_factor_gt 0.1463
_refine_ls_wR_factor_ref 0.1546
_reflns_number_gt 4023
_reflns_number_total 4303
_reflns_threshold_expression >2sigma(I)
_cod_data_source_file C0CE00772B.TXT
_cod_data_source_block nf-phba
_cod_depositor_comments
;
The following automatic conversions were performed:
'_symmetry_cell_setting' value 'Monoclinic' changed to 'monoclinic'
according to '/home/saulius/struct/CIF-dictionaries/cif_core.dic'
dictionary named 'cif_core.dic' version 2.4.1 from 2010-06-29.

Automatic conversion script
Id: cif_fix_enum 1555 2011-01-17 13:19:09Z saulius 
;
_cod_original_cell_volume 1548.6(6)
_cod_original_sg_symbol_H-M 'P 21 /c'
_cod_database_code 7205524

loop_
_symmetry_equiv_pos_as_xyz
'x, y, z'
'-x, y+1/2, -z+1/2'
'-x, -y, -z'
'x, -y-1/2, z-1/2'

loop_
_atom_site_label
_atom_site_type_symbol
_atom_site_fract_x
_atom_site_fract_y
_atom_site_fract_z
_atom_site_U_iso_or_equiv
_atom_site_adp_type
_atom_site_occupancy
_atom_site_symmetry_multiplicity
_atom_site_calc_flag
_atom_site_refinement_flags
_atom_site_disorder_assembly
_atom_site_disorder_group
O1 O 0.58057(10) 0.12582(16) 0.19930(4) 0.0201(2) Uani 1 1 d . . .
O2 O 0.79117(13) 0.37338(19) 0.22776(6) 0.0336(3) Uani 1 1 d . . .
O5 O -0.18286(11) 0.09090(17) 0.09824(5) 0.0262(2) Uani 1 1 d . . .
O4 O 0.16471(11) 0.56562(16) 0.15301(5) 0.0238(2) Uani 1 1 d . . .
O3 O 0.93335(11) 0.1134(2) 0.23639(5) 0.0295(3) Uani 1 1 d . . .
N1 N 0.81731(13) 0.1864(2) 0.22640(5) 0.0225(3) Uani 1 1 d . . .
N2 N 0.30396(12) 0.1813(2) 0.16672(5) 0.0193(2) Uani 1 1 d . . .
N3 N 0.16552(12) 0.20278(19) 0.15051(5) 0.0195(2) Uani 1 1 d . . .
N4 N -0.03295(13) 0.3665(2) 0.12289(5) 0.0213(3) Uani 1 1 d . . .
H4 H -0.0899 0.4676 0.1165 0.026 Uiso 1 1 d R . .
C1 C 0.49470(15) -0.0436(2) 0.18939(6) 0.0197(3) Uani 1 1 d . . .
C2 C 0.56752(15) -0.2252(2) 0.19686(6) 0.0208(3) Uani 1 1 d . . .
H2B H 0.5315 -0.3628 0.1929 0.025 Uiso 1 1 calc R . .
C3 C 0.70730(15) -0.1688(2) 0.21173(6) 0.0210(3) Uani 1 1 d . . .
H3A H 0.7840 -0.2593 0.2195 0.025 Uiso 1 1 calc R . .
C4 C 0.70740(14) 0.0429(2) 0.21246(6) 0.0199(3) Uani 1 1 d . . .
C5 C 0.35001(15) -0.0073(2) 0.17190(6) 0.0202(3) Uani 1 1 d . . .
H5 H 0.2884 -0.1218 0.1642 0.024 Uiso 1 1 calc R . .
C6 C 0.10832(15) 0.3986(2) 0.14359(6) 0.0194(3) Uani 1 1 d . . .
C7 C -0.06680(15) 0.1613(2) 0.11538(6) 0.0206(3) Uani 1 1 d . . .
C8 C 0.06418(14) 0.0379(2) 0.13234(6) 0.0209(3) Uani 1 1 d . . .
H8A H 0.0682 -0.0598 0.1639 0.025 Uiso 1 1 calc R . .
H8B H 0.0758 -0.0411 0.0997 0.025 Uiso 1 1 calc R . .
O6 O 0.75732(10) 0.68393(17) 0.09200(5) 0.0232(2) Uani 1 1 d . . .
H6 H 0.7793 0.8201 0.0909 0.035 Uiso 1 1 d R . .
O8 O 0.11112(11) 0.71693(19) 0.01606(5) 0.0279(3) Uani 1 1 d . . .
H7 H 0.0204 0.6771 0.0033 0.042 Uiso 1 1 d R . .
O7 O 0.14659(12) 0.37172(19) 0.02662(5) 0.0272(3) Uani 1 1 d . . .
C9 C 0.33881(14) 0.5950(2) 0.04686(6) 0.0193(3) Uani 1 1 d . . .
C10 C 0.42946(15) 0.4290(2) 0.06591(6) 0.0217(3) Uani 1 1 d . . .
H10A H 0.3950 0.2932 0.0686 0.026 Uiso 1 1 calc R . .
C11 C 0.56892(15) 0.4607(2) 0.08089(6) 0.0215(3) Uani 1 1 d . . .
H11A H 0.6303 0.3474 0.0938 0.026 Uiso 1 1 calc R . .
C12 C 0.61863(14) 0.6601(2) 0.07684(6) 0.0195(3) Uani 1 1 d . . .
C13 C 0.52990(14) 0.8279(2) 0.05824(6) 0.0203(3) Uani 1 1 d . . .
H13A H 0.5648 0.9635 0.0557 0.024 Uiso 1 1 calc R . .
C14 C 0.39000(15) 0.7950(2) 0.04351(6) 0.0207(3) Uani 1 1 d . . .
H14A H 0.3288 0.9088 0.0311 0.025 Uiso 1 1 calc R . .
C15 C 0.19085(15) 0.5556(2) 0.02912(6) 0.0208(3) Uani 1 1 d . . .

loop_
_atom_site_aniso_label
_atom_site_aniso_U_11
_atom_site_aniso_U_22
_atom_site_aniso_U_33
_atom_site_aniso_U_23
_atom_site_aniso_U_13
_atom_site_aniso_U_12
O1 0.0151(5) 0.0161(5) 0.0284(5) -0.0004(4) 0.0059(4) 0.0008(4)
O2 0.0259(6) 0.0174(5) 0.0549(8) -0.0003(5) 0.0088(5) -0.0002(4)
O5 0.0175(5) 0.0196(5) 0.0383(6) 0.0013(4) 0.0041(4) -0.0030(4)
O4 0.0232(5) 0.0161(5) 0.0312(5) -0.0013(4) 0.0070(4) -0.0033(4)
O3 0.0165(5) 0.0299(6) 0.0400(6) 0.0004(5) 0.0059(4) 0.0035(4)
N1 0.0192(6) 0.0198(6) 0.0278(6) 0.0014(5) 0.0064(5) 0.0003(5)
N2 0.0154(5) 0.0197(6) 0.0219(5) 0.0003(4) 0.0047(4) -0.0001(4)
N3 0.0155(5) 0.0151(6) 0.0266(6) -0.0015(4) 0.0048(4) -0.0012(4)
N4 0.0176(6) 0.0164(6) 0.0289(6) 0.0006(4) 0.0057(5) 0.0002(4)
C1 0.0207(7) 0.0172(6) 0.0217(6) -0.0005(5) 0.0074(5) -0.0006(5)
C2 0.0223(7) 0.0168(6) 0.0231(6) 0.0000(5) 0.0066(5) 0.0006(5)
C3 0.0220(7) 0.0182(7) 0.0222(6) 0.0004(5) 0.0058(5) 0.0038(5)
C4 0.0173(6) 0.0191(7) 0.0229(6) 0.0003(5) 0.0055(5) 0.0005(5)
C5 0.0187(6) 0.0188(6) 0.0228(6) -0.0009(5) 0.0061(5) -0.0013(5)
C6 0.0188(6) 0.0176(6) 0.0216(6) -0.0007(5) 0.0063(5) -0.0009(5)
C7 0.0165(6) 0.0178(6) 0.0264(6) 0.0014(5) 0.0049(5) 0.0002(5)
C8 0.0165(6) 0.0157(6) 0.0289(6) -0.0011(5) 0.0047(5) -0.0020(5)
O6 0.0152(5) 0.0198(5) 0.0330(5) 0.0002(4) 0.0049(4) -0.0002(4)
O8 0.0195(5) 0.0281(6) 0.0345(6) 0.0025(4) 0.0060(4) 0.0006(4)
O7 0.0228(5) 0.0258(6) 0.0328(6) -0.0019(4) 0.0082(4) -0.0078(4)
C9 0.0154(6) 0.0219(7) 0.0205(6) -0.0019(5) 0.0052(5) -0.0022(5)
C10 0.0213(7) 0.0188(6) 0.0248(6) -0.0006(5) 0.0068(5) -0.0031(5)
C11 0.0206(7) 0.0177(6) 0.0252(6) -0.0002(5) 0.0060(5) 0.0000(5)
C12 0.0166(6) 0.0201(7) 0.0212(6) -0.0021(5) 0.0051(5) -0.0011(5)
C13 0.0176(6) 0.0187(6) 0.0236(6) -0.0001(5) 0.0049(5) -0.0024(5)
C14 0.0190(6) 0.0201(7) 0.0218(6) 0.0007(5) 0.0046(5) 0.0013(5)
C15 0.0181(6) 0.0228(7) 0.0202(6) -0.0003(5) 0.0041(5) -0.0010(5)

loop_
_atom_type_symbol
_atom_type_description
_atom_type_scat_dispersion_real
_atom_type_scat_dispersion_imag
_atom_type_scat_source
C C 0.0033 0.0016 'International Tables Vol C Tables 4.2.6.8 and 6.1.1.4'
H H 0.0000 0.0000 'International Tables Vol C Tables 4.2.6.8 and 6.1.1.4'
N N 0.0061 0.0033 'International Tables Vol C Tables 4.2.6.8 and 6.1.1.4'
O O 0.0106 0.0060 'International Tables Vol C Tables 4.2.6.8 and 6.1.1.4'

loop_
_geom_angle_atom_site_label_1
_geom_angle_atom_site_label_2
_geom_angle_atom_site_label_3
_geom_angle
_geom_angle_site_symmetry_1
_geom_angle_site_symmetry_3
_geom_angle_publ_flag
C4 O1 C1 104.62(11) . . ?
O2 N1 O3 124.72(14) . . ?
O2 N1 C4 118.29(13) . . ?
O3 N1 C4 116.99(13) . . ?
C5 N2 N3 116.25(12) . . ?
N2 N3 C6 119.83(12) . . ?
N2 N3 C8 127.02(12) . . ?
C6 N3 C8 112.73(12) . . ?
C7 N4 C6 112.72(12) . . ?
C7 N4 H4 125.2 . . ?
C6 N4 H4 122.1 . . ?
C2 C1 O1 110.70(13) . . ?
C2 C1 C5 130.85(14) . . ?
O1 C1 C5 118.41(13) . . ?
C1 C2 C3 106.79(13) . . ?
C1 C2 H2B 126.6 . . ?
C3 C2 H2B 126.6 . . ?
C4 C3 C2 104.76(13) . . ?
C4 C3 H3A 127.6 . . ?
C2 C3 H3A 127.6 . . ?
O1 C4 C3 113.13(13) . . ?
O1 C4 N1 116.28(12) . . ?
C3 C4 N1 130.55(13) . . ?
N2 C5 C1 119.80(13) . . ?
N2 C5 H5 120.1 . . ?
C1 C5 H5 120.1 . . ?
O4 C6 N3 128.66(14) . . ?
O4 C6 N4 125.82(14) . . ?
N3 C6 N4 105.52(12) . . ?
O5 C7 N4 125.88(14) . . ?
O5 C7 C8 126.61(14) . . ?
N4 C7 C8 107.51(12) . . ?
N3 C8 C7 101.46(12) . . ?
N3 C8 H8A 111.5 . . ?
C7 C8 H8A 111.5 . . ?
N3 C8 H8B 111.5 . . ?
C7 C8 H8B 111.5 . . ?
H8A C8 H8B 109.3 . . ?
C12 O6 H6 110.5 . . ?
C15 O8 H7 111.1 . . ?
C10 C9 C14 119.57(13) . . ?
C10 C9 C15 119.45(14) . . ?
C14 C9 C15 120.96(13) . . ?
C11 C10 C9 120.54(14) . . ?
C11 C10 H10A 119.7 . . ?
C9 C10 H10A 119.7 . . ?
C10 C11 C12 119.37(14) . . ?
C10 C11 H11A 120.3 . . ?
C12 C11 H11A 120.3 . . ?
O6 C12 C11 117.30(13) . . ?
O6 C12 C13 121.75(13) . . ?
C11 C12 C13 120.95(13) . . ?
C14 C13 C12 119.35(14) . . ?
C14 C13 H13A 120.3 . . ?
C12 C13 H13A 120.3 . . ?
C13 C14 C9 120.23(14) . . ?
C13 C14 H14A 119.9 . . ?
C9 C14 H14A 119.9 . . ?
O7 C15 O8 122.87(13) . . ?
O7 C15 C9 120.08(13) . . ?
O8 C15 C9 117.05(13) . . ?

loop_
_geom_bond_atom_site_label_1
_geom_bond_atom_site_label_2
_geom_bond_distance
_geom_bond_site_symmetry_2
_geom_bond_publ_flag
O1 C4 1.3529(17) . ?
O1 C1 1.3738(17) . ?
O2 N1 1.2311(18) . ?
O5 C7 1.2238(18) . ?
O4 C6 1.2054(18) . ?
O3 N1 1.2347(17) . ?
N1 C4 1.4155(19) . ?
N2 C5 1.291(2) . ?
N2 N3 1.3629(16) . ?
N3 C6 1.3746(18) . ?
N3 C8 1.4549(18) . ?
N4 C7 1.3580(19) . ?
N4 C6 1.3995(19) . ?
N4 H4 0.8549 . ?
C1 C2 1.366(2) . ?
C1 C5 1.436(2) . ?
C2 C3 1.417(2) . ?
C2 H2B 0.9500 . ?
C3 C4 1.357(2) . ?
C3 H3A 0.9500 . ?
C5 H5 0.9500 . ?
C7 C8 1.507(2) . ?
C8 H8A 0.9900 . ?
C8 H8B 0.9900 . ?
O6 C12 1.3680(16) . ?
O6 H6 0.9040 . ?
O8 C15 1.2971(19) . ?
O8 H7 0.9242 . ?
O7 C15 1.2585(18) . ?
C9 C10 1.397(2) . ?
C9 C14 1.398(2) . ?
C9 C15 1.471(2) . ?
C10 C11 1.382(2) . ?
C10 H10A 0.9500 . ?
C11 C12 1.392(2) . ?
C11 H11A 0.9500 . ?
C12 C13 1.393(2) . ?
C13 C14 1.3883(19) . ?
C13 H13A 0.9500 . ?
C14 H14A 0.9500 . ?

loop_
_geom_torsion_atom_site_label_1
_geom_torsion_atom_site_label_2
_geom_torsion_atom_site_label_3
_geom_torsion_atom_site_label_4
_geom_torsion
_geom_torsion_site_symmetry_1
_geom_torsion_site_symmetry_2
_geom_torsion_site_symmetry_3
_geom_torsion_site_symmetry_4
_geom_torsion_publ_flag
C5 N2 N3 C6 -179.48(13) . . . . ?
C5 N2 N3 C8 -7.4(2) . . . . ?
C4 O1 C1 C2 0.56(15) . . . . ?
C4 O1 C1 C5 -177.51(12) . . . . ?
O1 C1 C2 C3 -0.66(16) . . . . ?
C5 C1 C2 C3 177.10(14) . . . . ?
C1 C2 C3 C4 0.48(16) . . . . ?
C1 O1 C4 C3 -0.24(16) . . . . ?
C1 O1 C4 N1 -178.25(11) . . . . ?
C2 C3 C4 O1 -0.14(16) . . . . ?
C2 C3 C4 N1 177.50(14) . . . . ?
O2 N1 C4 O1 2.7(2) . . . . ?
O3 N1 C4 O1 -177.32(12) . . . . ?
O2 N1 C4 C3 -174.88(16) . . . . ?
O3 N1 C4 C3 5.1(2) . . . . ?
N3 N2 C5 C1 -179.36(12) . . . . ?
C2 C1 C5 N2 -178.67(14) . . . . ?
O1 C1 C5 N2 -1.1(2) . . . . ?
N2 N3 C6 O4 -4.5(2) . . . . ?
C8 N3 C6 O4 -177.67(15) . . . . ?
N2 N3 C6 N4 175.57(11) . . . . ?
C8 N3 C6 N4 2.44(16) . . . . ?
C7 N4 C6 O4 178.79(14) . . . . ?
C7 N4 C6 N3 -1.31(16) . . . . ?
C6 N4 C7 O5 179.37(14) . . . . ?
C6 N4 C7 C8 -0.25(17) . . . . ?
N2 N3 C8 C7 -175.03(13) . . . . ?
C6 N3 C8 C7 -2.50(15) . . . . ?
O5 C7 C8 N3 -178.02(15) . . . . ?
N4 C7 C8 N3 1.59(15) . . . . ?
C14 C9 C10 C11 -0.6(2) . . . . ?
C15 C9 C10 C11 177.69(12) . . . . ?
C9 C10 C11 C12 0.0(2) . . . . ?
C10 C11 C12 O6 -179.86(13) . . . . ?
C10 C11 C12 C13 0.4(2) . . . . ?
O6 C12 C13 C14 -179.85(12) . . . . ?
C11 C12 C13 C14 -0.1(2) . . . . ?
C12 C13 C14 C9 -0.6(2) . . . . ?
C10 C9 C14 C13 0.9(2) . . . . ?
C15 C9 C14 C13 -177.38(13) . . . . ?
C10 C9 C15 O7 -5.9(2) . . . . ?
C14 C9 C15 O7 172.39(13) . . . . ?
C10 C9 C15 O8 174.73(13) . . . . ?
C14 C9 C15 O8 -7.0(2) . . . . ?
